data_7216875
loop_
_publ_author_name
'Blaauw, Richard H.'
'Benningshof, Jorg C. J.'
'van Ginkel, Angeline E.'
'van Maarseveen, Jan H.'
'Hiemstra, Henk'

_publ_section_title
;
 Intramolecular [2+2] photocycloadditions as an approach towards the
 right-hand side of solanoeclepin A
;
_journal_issue 18
_journal_name_full 'Journal of the Chemical Society, Perkin Transactions 1'
_journal_page_first 2250
_journal_paper_doi 10.1039/b104165g
_journal_year 2001
_chemical_formula_sum 'C18 H22 O5'
_chemical_formula_weight 318.4
_chemical_melting_point 186.5(5)
_space_group_IT_number 14
_symmetry_cell_setting monoclinic
_symmetry_space_group_name_Hall '-P 2ybc'
_symmetry_space_group_name_H-M 'P 1 21/c 1'
_cell_angle_alpha 90.00000
_cell_angle_beta 91.431(7)
_cell_angle_gamma 90.00000
_cell_formula_units_Z 4
_cell_length_a 6.6011(5)
_cell_length_b 16.1185(10)
_cell_length_c 14.5130(10)
_cell_measurement_reflns_used 23
_cell_measurement_temperature 243
_cell_measurement_theta_max 43
_cell_measurement_theta_min 40
_cell_volume 1543.70(18)
_computing_cell_refinement 'local program'
_computing_data_collection 'CAD4 software'
_computing_data_reduction 'xtal ADDREF'
_computing_molecular_graphics xtal
_computing_publication_material 'xtal BONDLA CIFIO'
_computing_structure_refinement 'xtal CRYLSQ'
_computing_structure_solution xtal
_diffrn_ambient_temperature 243
_diffrn_measurement_device_type 'Enraf-Nonius CAD4'
_diffrn_measurement_method \w/2\q
_diffrn_radiation_type 'Cu K\a'
_diffrn_radiation_wavelength 1.5418
_diffrn_reflns_limit_h_max 8
_diffrn_reflns_limit_h_min 0
_diffrn_reflns_limit_k_max 20
_diffrn_reflns_limit_k_min 0
_diffrn_reflns_limit_l_max 18
_diffrn_reflns_limit_l_min -18
_diffrn_reflns_reduction_process 'perpendicular monochr Lp'
_diffrn_reflns_theta_max 75.27
_diffrn_reflns_theta_min 4.1
_diffrn_standards_decay_% 6
_diffrn_standards_interval_time 3600
_diffrn_standards_number 2
_exptl_absorpt_coefficient_mu 0.82
_exptl_absorpt_correction_type none
_exptl_crystal_density_diffrn 1.37
_exptl_crystal_F_000 680
_exptl_crystal_size_max 0.35
_exptl_crystal_size_mid 0.30
_exptl_crystal_size_min 0.25
_refine_diff_density_max .326
_refine_diff_density_min -.365
_refine_ls_abs_structure_details none
_refine_ls_abs_structure_Flack .00000
_refine_ls_extinction_coef 2486(94)
_refine_ls_extinction_expression 'Eq22 p292 "Cryst. Comp." Munksgaard 1970'
_refine_ls_extinction_method Zachariasen
_refine_ls_goodness_of_fit_all .896
_refine_ls_goodness_of_fit_ref .938
_refine_ls_hydrogen_treatment 'restraint at 1.0 \%A'
_refine_ls_matrix_type full
_refine_ls_number_constraints 0
_refine_ls_number_parameters 297
_refine_ls_number_reflns 2586
_refine_ls_number_restraints 22
_refine_ls_R_factor_all .06
_refine_ls_R_factor_gt .05
_refine_ls_shift/su_max .047
_refine_ls_shift/su_mean .004
_refine_ls_structure_factor_coef F
_refine_ls_weighting_details 'w=[10. + 0.01(\s(Fobs)^2^) + 0.01/(\s(Fobs)]^-1^'
_refine_ls_weighting_scheme calc
_refine_ls_wR_factor_all .057
_refine_ls_wR_factor_ref .053
_reflns_d_resolution_high .797
_reflns_d_resolution_low 10.783
_reflns_limit_h_max 8
_reflns_limit_h_min 0
_reflns_limit_k_max 20
_reflns_limit_k_min 0
_reflns_limit_l_max 18
_reflns_limit_l_min -18
_reflns_number_gt 2586
_reflns_number_total 3172
_reflns_threshold_expression 'Iobs > 2.50 sig(Iobs)'
_cod_data_source_file b104165g.txt
_cod_data_source_block p35bla
_cod_depositor_comments
;
The following automatic conversions were performed:

'_chemical_melting_point' value '186-187' was changed to '186.5(5)' -
the average value was taken and precision was estimated.

Automatic conversion script
Id: cif_fix_values 2281 2013-09-26 08:29:07Z andrius 
;
_cod_original_sg_symbol_Hall -p_2ybc
_cod_original_sg_symbol_H-M p_1_21/c_1
_cod_database_code 7216875

loop_
_symmetry_equiv_pos_as_xyz
+x,+y,+z
-x,1/2+y,1/2-z
-x,-y,-z
+x,1/2-y,1/2+z

loop_
_atom_site_label
_atom_site_fract_x
_atom_site_fract_y
_atom_site_fract_z
_atom_site_U_iso_or_equiv
_atom_site_adp_type
_atom_site_occupancy
C1 .7427(4) .50872(15) .74314(17) .0263(12) Uani 1.00000
C2 .7897(4) .58032(16) .8071(2) .0342(14) Uani 1.00000
C3 .6716(5) .57189(18) .8958(2) .0407(16) Uani 1.00000
C4 .4461(5) .55759(18) .8769(2) .0426(17) Uani 1.00000
C5 .4035(4) .47630(17) .8243(2) .0337(14) Uani 1.00000
C6 .5208(4) .47728(15) .73632(18) .0276(12) Uani 1.00000
C7 .4233(4) .53172(17) .6628(2) .0374(15) Uani 1.00000
O1 .5714(3) .56435(12) .61153(14) .0401(11) Uani 1.00000
O2 .2466(3) .54714(14) .64891(18) .0554(14) Uani 1.00000
C8 .7549(4) .51789(17) .63730(19) .0339(14) Uani 1.00000
C9 .7115(5) .42802(18) .6039(2) .0377(15) Uani 1.00000
C10 .6332(4) .39677(15) .69510(17) .0277(12) Uani 1.00000
C11 .8162(4) .41832(15) .75791(17) .0256(12) Uani 1.00000
C12 .5325(4) .31511(16) .70832(19) .0325(13) Uani 1.00000
O3 .5828(3) .27552(11) .78679(13) .0332(10) Uani 1.00000
O5 .4034(4) .28641(14) .65842(17) .0623(15) Uani 1.00000
C13 .7580(4) .29819(14) .84633(17) .0263(12) Uani 1.00000
O4 .7884(3) .38602(9) .84762(12) .0262(8) Uani 1.00000
C14 .7023(4) .27334(16) .94218(19) .0307(13) Uani 1.00000
C15 .8821(5) .28139(17) 1.0095(2) .0362(15) Uani 1.00000
C16 1.0624(4) .23251(18) .9762(2) .0393(16) Uani 1.00000
C17 1.1197(4) .25897(17) .8801(2) .0360(15) Uani 1.00000
C18 .9410(4) .25075(16) .81240(19) .0300(13) Uani 1.00000
H21 .9397(17) .581(2) .821(2) .045(9) Uiso 1.00000
H22 .737(4) .6294(13) .7720(19) .046(9) Uiso 1.00000
H31 .739(5) .5259(15) .932(2) .054(10) Uiso 1.00000
H32 .698(5) .6216(13) .935(2) .059(10) Uiso 1.00000
H41 .372(4) .5540(17) .9361(11) .029(7) Uiso 1.00000
H42 .388(5) .6003(17) .834(2) .071(12) Uiso 1.00000
H51 .447(4) .4283(13) .8638(18) .048(9) Uiso 1.00000
H52 .2570(19) .4741(18) .8044(19) .039(8) Uiso 1.00000
H8 .877(3) .5461(18) .614(2) .053(10) Uiso 1.00000
H91 .613(4) .429(2) .5508(15) .051(9) Uiso 1.00000
H92 .840(3) .3993(17) .588(2) .047(9) Uiso 1.00000
H11 .949(2) .4042(16) .7305(16) .028(7) Uiso 1.00000
H141 .584(3) .3057(16) .963(2) .041(8) Uiso 1.00000
H142 .655(5) .2149(9) .941(2) .055(10) Uiso 1.00000
H151 .929(5) .3398(9) 1.016(3) .070(12) Uiso 1.00000
H152 .846(4) .2641(17) 1.0731(10) .035(8) Uiso 1.00000
H161 1.176(3) .2397(19) 1.0221(16) .043(8) Uiso 1.00000
H162 1.015(5) .1740(9) .974(2) .057(10) Uiso 1.00000
H171 1.172(5) .3170(10) .882(2) .066(11) Uiso 1.00000
H172 1.237(3) .2284(16) .8543(19) .041(8) Uiso 1.00000
H181 .983(3) .2708(14) .7502(9) .016(6) Uiso 1.00000
H182 .902(5) .1915(8) .806(2) .055(10) Uiso 1.00000

loop_
_atom_site_aniso_label
_atom_site_aniso_U_11
_atom_site_aniso_U_22
_atom_site_aniso_U_33
_atom_site_aniso_U_12
_atom_site_aniso_U_13
_atom_site_aniso_U_23
C1 .0262(12) .0199(12) .0327(13) -.0009(9) -.0000(10) .0030(10)
C2 .0405(15) .0204(12) .0414(16) -.0059(11) -.0014(12) .0008(11)
C3 .0570(18) .0275(14) .0377(16) -.0059(13) .0027(13) -.0074(12)
C4 .0526(18) .0293(15) .0467(18) .0050(13) .0179(14) -.0060(13)
C5 .0285(13) .0281(13) .0447(16) .0010(11) .0047(11) .0002(12)
C6 .0270(12) .0200(12) .0356(14) .0016(9) -.0030(10) .0001(10)
C7 .0389(15) .0278(14) .0450(16) .0049(11) -.0076(12) .0010(12)
O1 .0469(12) .0318(10) .0411(11) .0051(9) -.0058(9) .0120(8)
O2 .0410(12) .0461(13) .0784(17) .0128(10) -.0154(11) .0096(12)
C8 .0372(15) .0292(13) .0355(14) .0025(11) .0041(11) .0058(11)
C9 .0503(18) .0334(15) .0296(14) .0035(13) .0007(12) -.0017(12)
C10 .0296(13) .0218(12) .0315(13) .0018(10) -.0029(10) -.0020(10)
C11 .0250(12) .0224(12) .0295(13) .0002(9) .0009(10) .0022(10)
C12 .0353(14) .0258(13) .0361(14) -.0023(11) -.0063(11) -.0022(11)
O3 .0327(10) .0253(9) .0410(11) -.0086(7) -.0104(8) .0048(8)
O5 .0756(17) .0427(13) .0665(16) -.0220(12) -.0419(13) .0042(11)
C13 .0267(12) .0176(11) .0344(13) -.0032(9) -.0032(10) .0003(10)
O4 .0321(9) .0157(8) .0307(9) -.0013(7) -.0017(7) -.0001(7)
C14 .0307(13) .0258(13) .0358(14) -.0007(10) .0057(11) .0021(11)
C15 .0487(17) .0305(14) .0293(14) -.0006(12) -.0013(12) .0016(11)
C16 .0386(16) .0327(15) .0458(17) .0035(12) -.0104(13) .0040(12)
C17 .0264(13) .0290(14) .0527(18) .0020(11) .0007(12) .0017(12)
C18 .0328(14) .0227(12) .0347(14) .0016(10) .0039(11) -.0002(10)

loop_
_atom_type_symbol
_atom_type_oxidation_number
_atom_type_number_in_cell
_atom_type_scat_dispersion_real
_atom_type_scat_dispersion_imag
_atom_type_scat_source
C 0 72 .017 .009 'Int. Tables Vol IV Tables 2.2B and 2.3.1'
H 0 88 0 0 'Int. Tables Vol IV Tables 2.2B and 2.3.1'
O 0 20 .047 .032 'Int. Tables Vol IV Tables 2.2B and 2.3.1'

loop_
_geom_angle_atom_site_label_1
_geom_angle_atom_site_label_2
_geom_angle_atom_site_label_3
_geom_angle
C2 C1 C8 121.5(2)
C2 C1 C11 125.1(2)
C2 C1 C6 118.0(2)
C8 C1 C11 101.7(2)
C8 C1 C6 92.3(2)
C11 C1 C6 89.63(18)
H22 C2 H21 115(2)
H22 C2 C1 103.2(14)
H22 C2 C3 108.8(16)
H21 C2 C1 108.9(17)
H21 C2 C3 110.5(17)
C1 C2 C3 110.4(2)
H32 C3 H31 103(2)
H32 C3 C4 112(2)
H32 C3 C2 109.0(17)
H31 C3 C4 113.7(16)
H31 C3 C2 105.8(17)
C4 C3 C2 112.3(3)
H42 C4 H41 113(2)
H42 C4 C3 112(2)
H42 C4 C5 102.3(17)
H41 C4 C3 110.6(13)
H41 C4 C5 106.8(15)
C3 C4 C5 112.5(2)
H51 C5 H52 114(2)
H51 C5 C6 110.1(16)
H51 C5 C4 109.2(14)
H52 C5 C6 105.5(15)
H52 C5 C4 109.6(17)
C6 C5 C4 108.6(2)
C5 C6 C7 112.6(2)
C5 C6 C1 116.9(2)
C5 C6 C10 123.7(2)
C7 C6 C1 103.9(2)
C7 C6 C10 113.3(2)
C1 C6 C10 81.03(17)
O2 C7 O1 122.6(3)
O2 C7 C6 129.1(3)
O1 C7 C6 108.3(2)
C7 O1 C8 105.4(2)
H8 C8 O1 110.6(15)
H8 C8 C1 116.7(17)
H8 C8 C9 117.6(17)
O1 C8 C1 103.8(2)
O1 C8 C9 104.6(2)
C1 C8 C9 101.9(2)
H91 C9 H92 112(2)
H91 C9 C10 116.8(15)
H91 C9 C8 109.8(19)
H92 C9 C10 111.0(17)
H92 C9 C8 110.8(15)
C10 C9 C8 95.8(2)
C12 C10 C9 124.6(2)
C12 C10 C11 118.1(2)
C12 C10 C6 116.8(2)
C9 C10 C11 99.4(2)
C9 C10 C6 103.0(2)
C11 C10 C6 87.74(18)
H11 C11 O4 114.7(14)
H11 C11 C10 113.5(13)
H11 C11 C1 115.7(15)
O4 C11 C10 110.12(19)
O4 C11 C1 115.1(2)
C10 C11 C1 83.77(17)
O5 C12 O3 119.2(2)
O5 C12 C10 125.2(3)
O3 C12 C10 115.4(2)
C12 O3 C13 123.7(2)
O4 C13 O3 111.18(18)
O4 C13 C14 106.8(2)
O4 C13 C18 112.9(2)
O3 C13 C14 105.70(19)
O3 C13 C18 107.7(2)
C14 C13 C18 112.4(2)
C11 O4 C13 111.88(18)
H142 C14 H141 105(2)
H142 C14 C13 109(2)
H142 C14 C15 109.3(18)
H141 C14 C13 110.8(16)
H141 C14 C15 111.4(15)
C13 C14 C15 111.5(2)
H151 C15 H152 105(3)
H151 C15 C16 106(2)
H151 C15 C14 112(2)
H152 C15 C16 110.8(16)
H152 C15 C14 111.7(15)
C16 C15 C14 110.9(2)
H162 C16 H161 112(3)
H162 C16 C17 109(2)
H162 C16 C15 104.7(18)
H161 C16 C17 112.4(14)
H161 C16 C15 108.1(15)
C17 C16 C15 111.3(2)
H172 C17 H171 102(2)
H172 C17 C16 114.8(16)
H172 C17 C18 108.0(15)
H171 C17 C16 110(2)
H171 C17 C18 111(2)
C16 C17 C18 111.2(2)
H182 C18 H181 108(2)
H182 C18 C13 107.9(18)
H182 C18 C17 109.5(18)
H181 C18 C13 111.5(13)
H181 C18 C17 109.1(12)
C13 C18 C17 110.9(2)

loop_
_geom_bond_atom_site_label_1
_geom_bond_atom_site_label_2
_geom_bond_distance
C1 C2 1.508(4)
C1 C8 1.547(4)
C1 C11 1.549(3)
C1 C6 1.551(3)
C2 H22 1.00(2)
C2 H21 1.006(13)
C2 C3 1.528(4)
C3 H32 1.00(2)
C3 H31 1.00(3)
C3 C4 1.524(5)
C4 H42 1.00(3)
C4 H41 1.002(19)
C4 C5 1.538(4)
C5 H51 1.00(2)
C5 H52 1.003(14)
C5 C6 1.510(4)
C6 C7 1.512(4)
C6 C10 1.617(3)
C7 O2 1.205(4)
C7 O1 1.351(4)
O1 C8 1.464(3)
C8 H8 1.00(2)
C8 C9 1.552(4)
C9 H91 1.00(2)
C9 H92 1.00(2)
C9 C10 1.519(4)
C10 C12 1.489(4)
C10 C11 1.535(3)
C11 H11 .999(18)
C11 O4 1.418(3)
C12 O5 1.197(4)
C12 O3 1.340(3)
O3 C13 1.472(3)
C13 O4 1.430(3)
C13 C14 1.502(4)
C13 C18 1.522(4)
C14 H142 .991(17)
C14 H141 .99(2)
C14 C15 1.524(4)
C15 H151 .994(18)
C15 H152 .999(17)
C15 C16 1.516(4)
C16 H162 .994(17)
C16 H161 1.00(2)
C16 C17 1.516(4)
C17 H172 1.00(2)
C17 H171 .997(19)
C17 C18 1.522(4)
C18 H182 .992(15)
C18 H181 1.004(16)

loop_
_geom_contact_atom_site_label_1
_geom_contact_atom_site_label_2
_geom_contact_distance
_geom_contact_site_symmetry_2
H171 H172 1.55(3) .
H31 H32 1.57(3) .
H141 H142 1.57(3) .
H151 H152 1.58(4) .
H181 H182 1.61(3) .
H161 H162 1.65(4) .
H91 H92 1.65(3) .
H41 H42 1.67(4) .
H51 H52 1.68(3) .
H21 H22 1.69(3) .
C1 H22 1.99(2) .
C5 H42 2.01(3) .
C15 H162 2.01(2) .
C6 H52 2.024(18) .
C16 H151 2.03(2) .
O1 H8 2.04(2) .
C2 H31 2.04(3) .
C13 H142 2.05(3) .
O4 H11 2.05(2) .
C15 H161 2.06(2) .
C13 H182 2.06(2) .
C1 C10 2.059(3) .
C17 H162 2.06(3) .
C18 H172 2.06(2) .
C5 H41 2.06(2) .
C1 H21 2.07(2) .
C13 H141 2.07(3) .
C15 H142 2.07(3) .
C17 H182 2.08(3) .
C16 H171 2.08(3) .
C3 H22 2.08(3) .
C2 H32 2.08(3) .
C6 H51 2.08(3) .
C17 H181 2.079(16) .
C16 H152 2.09(2) .
C4 H51 2.09(2) .
C10 H92 2.09(3) .
C3 H41 2.10(2) .
C18 H171 2.10(3) .
C15 H141 2.10(2) .
C4 H52 2.10(2) .
C3 H21 2.103(19) .
C14 H152 2.108(17) .
C17 H161 2.11(2) .
C13 H181 2.11(2) .
C8 H91 2.11(3) .
C3 H42 2.11(3) .
C14 H151 2.11(3) .
C4 H32 2.12(3) .
C8 H92 2.12(3) .
C4 H31 2.14(3) .
C16 H172 2.14(3) .
C10 H11 2.139(16) .
C10 H91 2.16(2) .
H92 H11 2.18(4) .
C1 H11 2.18(2) .
H11 H181 2.18(3) .
C1 H8 2.18(3) .
C6 C11 2.185(3) .
O3 O5 2.189(3) .
C9 H8 2.20(3) .
C6 C8 2.235(4) .
C7 C8 2.240(4) .
O1 O2 2.242(3) .
H42 H52 2.25(4) .
C8 C10 2.279(4) .
H21 H31 2.28(4) .
H151 H161 2.30(4) .
C6 O1 2.322(3) .
C9 C11 2.328(4) .
H172 H181 2.33(3) .
H41 H51 2.34(3) .
H152 H162 2.35(4) .
H152 H161 2.35(3) .
O4 C14 2.355(3) .
C11 C13 2.360(3) .
H92 H162 2.36(4) '4 554'
O4 H51 2.37(3) .
O3 C14 2.371(3) .
C1 O1 2.371(3) .
O1 H91 2.37(3) .
H172 H182 2.37(4) .
H171 H181 2.38(4) .
O1 C9 2.388(3) .
H161 H171 2.39(4) .
C10 O5 2.389(3) .
C10 O3 2.392(3) .
H22 H32 2.39(4) .
O3 O4 2.395(2) .
C8 C11 2.402(4) .
H142 H152 2.40(4) .
C1 C9 2.407(4) .
H8 H92 2.41(4) .
H41 H52 2.41(3) .
C1 C7 2.412(4) .
H32 H41 2.41(4) .
H21 H32 2.42(4) .
C9 H11 2.42(2) .
O3 C18 2.418(3) .
H141 H152 2.42(3) .
C10 O4 2.422(3) .
H22 H172 2.44(4) '2 756'
H31 H41 2.44(3) '3 667'
H141 H151 2.45(4) .
C6 C9 2.455(4) .
C6 O2 2.457(3) .
H162 H172 2.46(4) .
H32 H161 2.46(4) '3 767'
O4 C18 2.461(3) .
H31 H41 2.47(4) .
C4 C6 2.476(4) .
O3 H142 2.48(3) .
O2 H8 2.48(2) '1 455'
C12 C13 2.480(4) .
H161 H172 2.48(4) .
O5 H161 2.49(2) '4 454'
C1 C3 2.493(4) .
H142 H162 2.50(4) .
C11 H92 2.50(3) .
C13 C15 2.501(4) .
C15 C17 2.503(4) .
C14 C16 2.504(4) .
C1 O4 2.506(3) .
C13 C17 2.507(4) .
C16 C18 2.507(4) .
C14 C18 2.512(4) .
C5 C7 2.515(4) .
H32 H42 2.52(5) .
O3 H182 2.52(3) .
C7 H52 2.53(3) .
H8 H162 2.53(4) '2 756'
O4 H141 2.53(3) .
C2 C4 2.534(4) .
H162 H182 2.54(5) .
H52 H11 2.54(3) '1 455'
H22 H42 2.54(4) .
O2 H52 2.54(3) .
C3 C5 2.547(4) .
H51 H171 2.57(4) '1 455'
H151 H171 2.59(5) .
O4 H31 2.59(2) .
C11 C12 2.593(4) .
H51 H141 2.59(3) .
C8 H11 2.60(2) .
C6 H42 2.60(3) .
H142 H182 2.60(5) .
O3 H141 2.60(3) .
C1 C5 2.609(4) .
O2 H182 2.614(19) '2 656'
C7 C10 2.615(4) .
O3 H172 2.62(2) '1 455'
H32 H151 2.62(5) '3 767'
C2 C6 2.622(4) .
C11 H181 2.62(2) .
O1 H91 2.63(2) '3 666'
C14 H162 2.64(3) .
H92 H152 2.64(4) '4 554'
C6 C12 2.647(4) .
C7 H91 2.66(3) .
H31 H51 2.66(4) .
C8 H22 2.66(2) .
C9 C12 2.663(4) .
C2 C8 2.666(4) .
H32 H141 2.68(4) '3 667'
O4 H181 2.68(2) .
C18 H162 2.68(3) .
C7 C9 2.688(4) .
O4 H151 2.70(4) .
C17 H151 2.71(3) .
H41 H141 2.71(4) '3 667'
O3 H181 2.71(2) .
H8 H91 2.71(4) .
C2 H42 2.71(3) .
C2 C11 2.714(4) .
H41 H151 2.72(4) '3 667'
C13 H11 2.73(2) .
H21 H52 2.73(3) '1 655'
C7 H42 2.73(3) .
C16 H142 2.74(3) .
C4 H22 2.74(3) .
C16 H182 2.74(3) .
C14 H182 2.74(3) .
C18 H11 2.75(3) .
C18 H142 2.75(3) .
C1 H31 2.75(3) .
O1 H22 2.75(3) .
C5 C10 2.757(4) .
C15 H171 2.76(3) .
H152 H181 2.76(2) 4
C13 H151 2.77(4) .
C3 H51 2.78(2) .
C6 O4 2.784(3) .
C13 H171 2.79(3) .
H21 H182 2.79(4) '2 756'
C5 H31 2.79(3) .
O4 H171 2.80(3) .
H21 H151 2.80(4) '3 767'
H151 H162 2.80(2) .
C11 O3 2.807(3) .
C10 H51 2.81(3) .
C10 C13 2.816(3) .
H52 H171 2.83(4) '1 455'
H91 H142 2.83(4) '4 554'
H42 H51 2.83(4) .
H22 H8 2.84(4) .
C12 O4 2.842(3) .
H22 H182 2.85(4) '2 756'
H22 H31 2.85(4) .
O3 H51 2.86(2) .
H162 H171 2.87(3) .
C6 H22 2.88(2) .
H8 H11 2.88(4) .
C6 H91 2.88(2) .
O5 H22 2.89(2) '2 646'
H171 H182 2.89(4) .
C11 H21 2.89(3) .
H142 H151 2.90(4) .
C1 C4 2.900(4) .
C11 H51 2.91(3) .
C13 C16 2.920(4) .
C3 C6 2.925(4) .
C11 C18 2.927(3) .
C14 C17 2.930(4) .
C2 H8 2.93(3) .
C15 C18 2.938(4) .
C5 O4 2.940(3) .
O1 H142 2.94(2) '2 656'
H32 H171 2.94(4) '3 767'
H141 H171 2.94(4) '1 455'
C1 H92 2.94(3) .
O4 C15 2.945(3) .
O2 H42 2.95(3) .
H31 H42 2.95(4) .
C13 H51 2.95(3) .
C1 H51 2.95(3) .
C5 O2 2.954(4) .
H22 H181 2.96(3) '2 756'
C12 H51 2.97(2) .
H11 H171 2.97(4) .
O1 H172 2.97(3) '2 756'
C11 H8 2.97(3) .
H21 H42 2.97(4) '1 655'
H8 H182 2.98(4) '2 756'
O1 C10 2.985(3) .
C12 H91 2.99(3) .
H42 H152 3.01(4) '3 667'
H142 H172 3.02(4) '1 455'
C7 H22 3.02(3) .
H141 H172 3.02(3) '1 455'
O4 C17 3.025(3) .
C12 H92 3.03(3) .
H41 H41 3.03(3) '3 667'
H141 H161 3.04(3) '1 455'
H92 H142 3.05(4) '4 554'
O5 H32 3.05(2) '2 646'
C5 C11 3.059(4) .
C6 H11 3.067(17) .
C2 C5 3.067(4) .
C16 H92 3.07(3) 4
H8 H172 3.07(4) '2 756'
O2 H142 3.08(2) '2 656'
C8 H21 3.08(3) .
H21 H8 3.08(4) .
H91 H91 3.09(4) '3 666'
O2 H91 3.09(2) '3 666'
C1 H42 3.09(3) .
C16 H32 3.10(3) '3 767'
C12 H181 3.10(2) .
C11 H52 3.103(15) '1 655'
C7 H8 3.11(2) .
C11 H31 3.11(3) .
C5 H171 3.11(2) '1 455'
C12 H11 3.113(18) .
O5 H181 3.12(2) '1 455'
O5 H91 3.12(3) .
H42 H182 3.13(4) '2 656'
H41 H51 3.13(3) '3 667'
C4 C7 3.134(4) .
C15 H92 3.14(3) 4
O3 H171 3.14(3) '1 455'
C10 H8 3.14(3) .
H21 H11 3.14(4) .
C12 H152 3.16(2) '4 554'
C18 H22 3.16(3) '2 746'
H31 H151 3.16(4) '3 767'
C10 H181 3.16(2) .
C2 O1 3.161(3) .
C7 H91 3.17(2) '3 666'
C9 O5 3.171(4) .
C1 H91 3.17(2) .
C3 O4 3.176(3) .
C13 H162 3.18(3) .
C6 H8 3.19(3) .
C2 O4 3.186(3) .
O2 H162 3.19(3) '2 656'
C3 H41 3.19(2) '3 667'
C2 H182 3.20(3) '2 756'
H32 H51 3.20(4) '3 667'
C17 H22 3.20(2) '2 746'
H42 H151 3.20(5) '3 667'
C14 H51 3.20(2) .
O4 H142 3.20(2) .
C4 H141 3.21(3) '3 667'
O5 H172 3.21(3) '1 455'
O1 H92 3.22(3) .
C5 C12 3.222(4) .
C12 C18 3.229(4) .
C10 H52 3.23(2) .
C3 H151 3.23(3) '3 767'
H21 H152 3.23(4) '3 767'
C2 H11 3.23(2) .
C12 H172 3.23(3) '1 455'
C9 H162 3.24(3) '4 554'
C6 H31 3.24(3) .
C15 H41 3.25(3) '3 667'
C2 C7 3.255(4) .
C9 H152 3.25(3) '4 554'
H92 H181 3.26(3) .
O3 H22 3.26(2) '2 646'
C15 H32 3.26(3) '3 767'
C11 H91 3.27(2) .
H41 H152 3.27(4) '3 667'
O2 H11 3.27(2) '1 455'
H21 H181 3.27(4) '2 756'
O2 C8 3.280(4) '1 455'
O4 H182 3.284(16) .
C17 H142 3.29(3) .
C15 H182 3.29(3) .
C18 H151 3.29(3) .
H21 H41 3.30(3) '1 655'
C6 H92 3.30(3) .
O5 H42 3.30(3) '2 646'
C16 H8 3.30(3) '2 746'
O2 H21 3.30(2) '1 455'
O5 H152 3.30(3) '4 554'
O3 H11 3.30(2) .
H92 H161 3.31(4) '4 554'
C9 H142 3.32(3) '4 554'
H42 H141 3.32(4) '3 667'
C14 H171 3.32(3) .
C6 H41 3.323(19) .
H31 H51 3.33(4) '3 667'
O4 H21 3.33(3) .
O3 H42 3.33(3) '2 646'
C3 H141 3.33(3) '3 667'
C3 C11 3.337(4) .
C14 H41 3.34(2) '3 667'
H91 H162 3.34(4) '4 554'
C2 H172 3.35(3) '2 756'
C11 H171 3.35(3) .
C4 H31 3.35(3) '3 667'
C1 H32 3.35(3) .
C7 H142 3.35(2) '2 656'
C17 H141 3.35(2) '1 655'
C14 H161 3.35(2) .
C13 H172 3.35(2) .
C6 O3 3.356(3) .
C7 H51 3.36(3) .
C6 O5 3.361(3) .
C16 H181 3.366(14) .
C17 H11 3.37(2) .
C16 H141 3.37(2) .
C17 H152 3.37(2) .
C8 H162 3.37(2) '2 756'
C18 H141 3.37(2) .
C13 H152 3.373(15) .
C14 H172 3.38(2) '1 455'
C4 H151 3.38(3) '3 667'
C14 H181 3.384(17) .
C2 H151 3.38(3) '3 767'
O3 C17 3.384(3) '1 455'
C18 H161 3.39(2) .
C7 H182 3.39(2) '2 656'
C1 H52 3.395(15) .
C8 H172 3.40(3) '2 756'
O2 C8 3.396(4) .
C15 H172 3.40(2) .
C4 H21 3.398(14) .
C3 H52 3.40(2) .
C2 H41 3.40(2) .
C3 H161 3.41(3) '3 767'
H91 H11 3.41(3) .
C5 H22 3.41(2) .
O2 H91 3.42(3) .
C5 H32 3.42(3) .
H142 H161 3.43(4) '1 455'
H32 H41 3.43(3) '3 667'
C17 H8 3.43(3) '2 746'
C12 H182 3.43(3) .
C7 C11 3.434(4) .
C6 H21 3.44(2) .
O5 H141 3.44(3) '4 554'
C4 H21 3.441(13) '1 455'
O5 C16 3.443(4) '4 454'
C2 H51 3.45(3) .
C1 C12 3.447(4) .
C4 H41 3.45(2) '3 667'
C11 H22 3.45(2) .
C18 H21 3.45(3) '2 746'
C12 H52 3.46(3) .
C10 H152 3.46(2) '4 554'
C5 H11 3.463(18) '1 455'
H31 H151 3.46(3) .
H152 H182 3.47(4) 4
O4 H41 3.474(18) '3 667'
O4 H52 3.475(17) '1 655'
H91 H152 3.48(4) '4 554'
C17 H32 3.49(3) '3 767'
C15 H21 3.49(3) '3 767'
C15 H42 3.49(3) '3 667'
C5 O3 3.493(3) .
C17 H51 3.49(3) '1 655'
C12 H22 3.50(2) '2 646'
C5 H21 3.498(18) '1 455'
O1 H162 3.51(3) '2 756'
C12 H171 3.51(4) '1 455'
H51 H172 3.51(3) '1 455'
C2 C10 3.518(4) .
C10 C18 3.520(4) .
C18 H152 3.522(15) '4 554'
O1 H42 3.52(3) .
C2 H181 3.53(2) '2 756'
C2 H52 3.529(18) '1 655'
C1 H52 3.532(14) '1 655'
H32 H152 3.53(4) '3 767'
C4 O2 3.535(4) .
O1 C11 3.535(3) .
H141 H162 3.55(3) .
C4 H152 3.55(3) '3 667'
O5 C13 3.554(3) .
O2 C18 3.557(3) '2 656'
C12 H42 3.56(3) '2 646'
O4 C16 3.565(3) .
O2 C10 3.571(3) .
C1 O2 3.571(3) .
O2 H92 3.58(3) '3 666'
O5 H92 3.58(2) .
C3 O5 3.578(4) '2 656'
H161 H181 3.58(3) 4
C5 H141 3.59(3) .
C3 H51 3.60(3) '3 667'
C14 H92 3.60(3) 4
C2 O5 3.598(3) '2 656'
C5 O1 3.599(4) .
H11 H152 3.60(3) '4 554'
H162 H181 3.60(3) .
C4 O4 3.603(3) .
O1 C9 3.604(3) '3 666'
O5 H142 3.60(3) '4 554'
C12 C14 3.611(4) .
H8 H92 3.62(4) '3 766'
H11 H182 3.62(3) .
C7 C12 3.622(4) .
H151 H172 3.62(4) .
C9 O4 3.624(3) .
C13 H172 3.63(2) '1 455'
H142 H161 3.63(4) .
H141 H182 3.63(4) .
C6 C13 3.634(3) .
C15 H181 3.638(15) 4
C14 H32 3.64(3) '3 667'
C11 C14 3.644(4) .
C12 H161 3.65(2) '4 454'
O3 H152 3.649(19) '4 554'
C16 H141 3.65(2) '1 655'
O5 H171 3.65(4) '1 455'
C14 H171 3.66(3) '1 455'
C18 H8 3.66(3) '2 746'
C7 H8 3.66(2) '1 455'
C7 H92 3.67(2) .
C14 H91 3.68(3) 4
C5 C8 3.676(4) .
C8 H182 3.68(2) '2 756'
C1 O2 3.680(3) '1 655'
O2 H92 3.68(2) '1 455'
C11 C17 3.685(4) .
C5 H31 3.69(3) '3 667'
O2 C9 3.692(4) .
C17 H142 3.69(3) '1 655'
C12 H141 3.71(3) .
O2 C9 3.708(4) '3 666'
C8 H91 3.71(2) '3 666'
C1 C13 3.710(3) .
C5 C13 3.712(4) .
C11 O5 3.719(3) .
O5 H162 3.72(3) '4 454'
O5 H11 3.72(2) '1 455'
C8 O4 3.722(3) .
C2 C18 3.724(4) '2 756'
C14 H161 3.73(2) '1 455'
C9 O3 3.731(3) .
C9 H181 3.73(2) .
C8 C12 3.738(4) .
O1 C17 3.741(3) '2 756'
O3 C15 3.747(3) .
C17 H52 3.76(3) '1 655'
O5 H51 3.76(2) .
C12 H181 3.76(2) '1 455'
C11 H182 3.764(15) .
C4 C11 3.768(4) .
O3 C17 3.772(3) .
C3 C7 3.776(4) .
C5 H41 3.778(17) '3 667'
C4 C15 3.785(4) '3 667'
O5 C17 3.789(4) '1 455'
O4 H92 3.80(3) .
C12 H142 3.81(3) .
C3 H171 3.81(3) '3 767'
O1 H52 3.81(2) .
C1 H172 3.82(3) '2 756'
C4 H51 3.82(3) '3 667'
C2 H161 3.82(3) '3 767'
O4 H52 3.821(16) .
C9 C15 3.823(4) '4 554'
O4 H152 3.828(19) .
C13 H161 3.83(2) .
O5 H52 3.83(3) .
O1 H161 3.83(3) '2 756'
C9 H91 3.84(3) '3 666'
C1 H41 3.84(2) .
C17 H141 3.84(2) .
C11 H141 3.84(3) .
C15 H181 3.841(14) .
C1 H182 3.84(2) '2 756'
C12 C17 3.847(4) '1 455'
C14 H172 3.85(2) .
C18 H42 3.85(3) '2 646'
C18 H152 3.856(15) .
O1 H21 3.86(2) .
O1 O3 3.857(3) '2 656'
C4 O5 3.857(4) '2 656'
C2 H152 3.86(2) '3 767'
C2 C9 3.861(4) .
C6 H32 3.87(3) .
O2 H51 3.87(3) .
O3 H52 3.87(3) .
O1 C16 3.869(4) '2 756'
O5 C14 3.870(4) '4 554'
O5 C18 3.871(4) '1 455'
C2 O2 3.873(4) '1 655'
C11 H52 3.875(15) .
C13 H31 3.88(2) .
C15 H91 3.88(3) 4
O2 C11 3.887(3) '1 455'
C7 H11 3.89(2) '1 455'
O2 H22 3.89(3) .
O1 C14 3.892(3) '2 656'
C5 O5 3.894(4) .
C14 H42 3.89(3) '3 667'
O2 C14 3.896(3) '2 656'
C7 H172 3.90(2) '2 756'
O4 H172 3.90(2) .
C5 H32 3.90(3) '3 667'
C3 C8 3.903(4) .
C2 H52 3.911(17) .
C5 C9 3.911(4) .
C4 C10 3.920(4) .
C5 H21 3.925(17) .
C4 C14 3.925(4) '3 667'
C13 H171 3.93(3) '1 455'
O3 H92 3.93(3) .
C14 C17 3.934(4) '1 455'
O5 H152 3.94(3) '4 454'
O1 O1 3.940(3) '3 666'
O1 H182 3.95(3) '2 656'
C6 H11 3.951(16) '1 455'
O2 O3 3.955(3) '2 656'
O1 H11 3.96(2) .
C7 O5 3.957(4) .
C1 O3 3.960(3) .
C4 O1 3.961(4) .
O1 H92 3.96(3) '3 666'
C9 C16 3.963(4) '4 554'
C10 H22 3.97(2) .
C2 H42 3.97(3) '1 655'
C16 H142 3.97(3) '1 655'
C8 C17 3.982(4) '2 756'
O3 H181 3.98(2) '1 455'
C11 H152 3.99(2) '4 554'
C3 C15 3.995(4) '3 767'
C3 C4 3.996(4) '3 667'
C7 O3 3.998(3) '2 656'
C7 C9 4.004(4) '3 666'
C7 H41 4.005(17) .
C9 C14 4.005(4) '4 554'
C11 H151 4.01(4) .
C10 H21 4.01(3) .
C12 H142 4.01(3) '4 554'
C2 C17 4.014(4) '2 756'
C8 H42 4.02(3) .
O5 C15 4.024(4) '4 554'
C16 H181 4.024(14) 4
O2 C16 4.025(4) '2 656'
O5 O4 4.028(3) .
C12 H32 4.03(3) '2 646'
C8 C16 4.029(4) '2 756'
C3 C16 4.039(4) '3 767'
O2 C13 4.047(3) '2 656'
C12 C15 4.050(4) '4 554'
C2 C15 4.057(4) '3 767'
O2 C9 4.059(4) '1 455'
C3 C10 4.059(4) .
C5 C17 4.063(4) '1 455'
C4 C4 4.073(4) '3 667'
C5 C11 4.080(4) '1 455'
C9 C13 4.098(4) .
C10 C14 4.116(4) .
C4 C8 4.124(4) .
C3 O1 4.164(4) .
O5 C15 4.164(4) '4 454'
C5 C14 4.165(4) .
C3 C5 4.177(4) '3 667'
O5 C18 4.186(4) .
O3 C16 4.199(3) .
O2 C17 4.199(4) '2 656'
C2 O3 4.199(3) '2 656'
C4 O3 4.242(4) '2 656'
C2 O2 4.242(4) .
C7 C14 4.256(4) '2 656'
C3 C14 4.258(4) '3 667'
C7 O4 4.265(3) .
O1 C12 4.266(3) .
O2 C12 4.267(3) .
C7 O1 4.273(4) '3 666'
C11 C15 4.279(4) .
O3 C18 4.280(3) '1 455'
O2 C8 4.284(4) '3 666'
C7 C18 4.292(4) '2 656'
C10 C15 4.292(4) '4 554'
C12 C14 4.292(4) '4 554'
C13 C17 4.300(4) '1 455'
C8 C18 4.310(4) '2 756'
C14 C16 4.316(4) '1 455'
O2 O5 4.330(3) .
C4 C12 4.335(4) '2 656'
C5 O4 4.335(3) '1 455'
C2 C12 4.344(4) '2 656'
C12 C18 4.347(4) '1 455'
O1 C8 4.365(3) '3 666'
C1 O5 4.385(3) .
C2 C5 4.386(4) '1 655'
C3 C12 4.401(4) '2 656'
O1 C13 4.402(3) '2 656'
C9 C18 4.403(4) .
C8 O5 4.408(4) .
C7 C8 4.424(4) '1 455'
C15 C18 4.434(4) 4
C3 C17 4.437(4) '3 767'
C2 C4 4.440(4) '1 655'

loop_
_geom_torsion_atom_site_label_1
_geom_torsion_atom_site_label_2
_geom_torsion_atom_site_label_3
_geom_torsion_atom_site_label_4
_geom_torsion
C6 C1 C2 C3 39.3(3)
C6 C1 C2 H21 160.9(18)
C6 C1 C2 H22 -76.8(17)
C8 C1 C2 C3 151.6(2)
C8 C1 C2 H21 -86.8(18)
C8 C1 C2 H22 35.5(17)
C11 C1 C2 C3 -72.0(3)
C11 C1 C2 H21 49.5(18)
C11 C1 C2 H22 171.9(17)
C2 C1 C6 C5 -37.8(3)
C2 C1 C6 C7 87.0(3)
C2 C1 C6 C10 -161.1(2)
C8 C1 C6 C5 -165.6(2)
C8 C1 C6 C7 -40.9(2)
C8 C1 C6 C10 71.08(18)
C11 C1 C6 C5 92.7(2)
C11 C1 C6 C7 -142.6(2)
C11 C1 C6 C10 -30.65(17)
C2 C1 C8 O1 -75.8(3)
C2 C1 C8 C9 175.6(2)
C2 C1 C8 H8 46.1(18)
C6 C1 C8 O1 49.3(2)
C6 C1 C8 C9 -59.3(2)
C6 C1 C8 H8 171.2(18)
C11 C1 C8 O1 139.4(2)
C11 C1 C8 C9 30.9(2)
C11 C1 C8 H8 -98.7(18)
C2 C1 C11 C10 156.9(3)
C2 C1 C11 O4 47.6(3)
C2 C1 C11 H11 -90.0(14)
C6 C1 C11 C10 32.26(18)
C6 C1 C11 O4 -77.1(2)
C6 C1 C11 H11 145.4(14)
C8 C1 C11 C10 -60.0(2)
C8 C1 C11 O4 -169.4(2)
C8 C1 C11 H11 53.1(14)
C1 C2 C3 C4 -51.2(3)
C1 C2 C3 H31 73.3(16)
C1 C2 C3 H32 -176.4(18)
H21 C2 C3 C4 -171.8(19)
H21 C2 C3 H31 -47(2)
H21 C2 C3 H32 63(3)
H22 C2 C3 C4 61.4(16)
H22 C2 C3 H31 -174(2)
H22 C2 C3 H32 -64(2)
C2 C3 C4 C5 62.4(3)
C2 C3 C4 H41 -178.3(16)
C2 C3 C4 H42 -52.0(19)
H31 C3 C4 C5 -57.6(18)
H31 C3 C4 H41 62(2)
H31 C3 C4 H42 -172(3)
H32 C3 C4 C5 -174.3(17)
H32 C3 C4 H41 -55(2)
H32 C3 C4 H42 71(2)
C3 C4 C5 C6 -55.9(3)
C3 C4 C5 H51 64.2(18)
C3 C4 C5 H52 -170.7(17)
H41 C4 C5 C6 -177.4(14)
H41 C4 C5 H51 -57(2)
H41 C4 C5 H52 68(2)
H42 C4 C5 C6 64(2)
H42 C4 C5 H51 -176(3)
H42 C4 C5 H52 -51(3)
C4 C5 C6 C1 43.3(3)
C4 C5 C6 C7 -76.9(3)
C4 C5 C6 C10 140.7(2)
H51 C5 C6 C1 -76.2(16)
H51 C5 C6 C7 163.6(16)
H51 C5 C6 C10 21.1(16)
H52 C5 C6 C1 160.8(17)
H52 C5 C6 C7 40.6(18)
H52 C5 C6 C10 -101.9(18)
C1 C6 C7 O1 20.5(3)
C1 C6 C7 O2 -158.6(3)
C5 C6 C7 O1 148.0(2)
C5 C6 C7 O2 -31.1(4)
C10 C6 C7 O1 -65.5(3)
C10 C6 C7 O2 115.4(3)
C1 C6 C10 C9 -68.1(2)
C1 C6 C10 C11 30.99(17)
C1 C6 C10 C12 151.5(2)
C5 C6 C10 C9 175.5(2)
C5 C6 C10 C11 -85.5(3)
C5 C6 C10 C12 35.1(3)
C7 C6 C10 C9 33.2(3)
C7 C6 C10 C11 132.3(2)
C7 C6 C10 C12 -107.1(3)
C6 C7 O1 C8 12.2(3)
O2 C7 O1 C8 -168.6(3)
C7 O1 C8 C1 -41.2(2)
C7 O1 C8 C9 65.4(3)
C7 O1 C8 H8 -167.1(18)
C1 C8 C9 C10 13.8(2)
C1 C8 C9 H91 135.1(15)
C1 C8 C9 H92 -101.3(19)
O1 C8 C9 C10 -94.1(2)
O1 C8 C9 H91 27.1(15)
O1 C8 C9 H92 150.8(19)
H8 C8 C9 C10 142.8(18)
H8 C8 C9 H91 -96(2)
H8 C8 C9 H92 28(3)
C8 C9 C10 C6 33.9(2)
C8 C9 C10 C11 -56.0(2)
C8 C9 C10 C12 170.1(2)
H91 C9 C10 C6 -82(2)
H91 C9 C10 C11 -172(2)
H91 C9 C10 C12 54(2)
H92 C9 C10 C6 148.9(16)
H92 C9 C10 C11 59.0(16)
H92 C9 C10 C12 -74.9(17)
C6 C10 C11 C1 -30.82(17)
C6 C10 C11 O4 83.7(2)
C6 C10 C11 H11 -146.2(16)
C9 C10 C11 C1 72.0(2)
C9 C10 C11 O4 -173.4(2)
C9 C10 C11 H11 -43.4(16)
C12 C10 C11 C1 -150.2(2)
C12 C10 C11 O4 -35.7(3)
C12 C10 C11 H11 94.4(16)
C6 C10 C12 O3 -88.6(3)
C6 C10 C12 O5 85.9(3)
C9 C10 C12 O3 140.4(3)
C9 C10 C12 O5 -45.1(4)
C11 C10 C12 O3 14.1(3)
C11 C10 C12 O5 -171.5(3)
C1 C11 O4 C13 150.0(2)
C10 C11 O4 C13 57.5(2)
H11 C11 O4 C13 -71.9(15)
C10 C12 O3 C13 -14.4(3)
O5 C12 O3 C13 170.8(2)
C12 O3 C13 O4 35.8(3)
C12 O3 C13 C14 151.4(2)
C12 O3 C13 C18 -88.4(3)
O3 C13 O4 C11 -57.5(2)
C14 C13 O4 C11 -172.39(18)
C18 C13 O4 C11 63.6(3)
O3 C13 C14 C15 171.6(2)
O3 C13 C14 H141 -63.7(15)
O3 C13 C14 H142 51.1(18)
O4 C13 C14 C15 -69.9(2)
O4 C13 C14 H141 54.8(15)
O4 C13 C14 H142 169.6(18)
C18 C13 C14 C15 54.4(3)
C18 C13 C14 H141 179.1(15)
C18 C13 C14 H142 -66.1(18)
O3 C13 C18 C17 -170.1(2)
O3 C13 C18 H181 68.1(13)
O3 C13 C18 H182 -50(2)
O4 C13 C18 C17 66.8(3)
O4 C13 C18 H181 -55.0(13)
O4 C13 C18 H182 -173(2)
C14 C13 C18 C17 -54.1(3)
C14 C13 C18 H181 -175.9(13)
C14 C13 C18 H182 66(2)
C13 C14 C15 C16 -55.0(3)
C13 C14 C15 H151 64(2)
C13 C14 C15 H152 -179.1(17)
H141 C14 C15 C16 -179.3(16)
H141 C14 C15 H151 -61(3)
H141 C14 C15 H152 57(2)
H142 C14 C15 C16 65(2)
H142 C14 C15 H151 -176(3)
H142 C14 C15 H152 -59(3)
C14 C15 C16 C17 56.0(3)
C14 C15 C16 H161 179.8(17)
C14 C15 C16 H162 -61(2)
H151 C15 C16 C17 -66(2)
H151 C15 C16 H161 58(3)
H151 C15 C16 H162 177(3)
H152 C15 C16 C17 -179.4(16)
H152 C15 C16 H161 -56(2)
H152 C15 C16 H162 64(3)
C15 C16 C17 C18 -56.2(3)
C15 C16 C17 H171 67(2)
C15 C16 C17 H172 -179.3(15)
H161 C16 C17 C18 -177.6(18)
H161 C16 C17 H171 -54(3)
H161 C16 C17 H172 59(2)
H162 C16 C17 C18 58.5(19)
H162 C16 C17 H171 -178(3)
H162 C16 C17 H172 -65(2)
C16 C17 C18 C13 54.6(3)
C16 C17 C18 H181 177.8(14)
C16 C17 C18 H182 -64(2)
H171 C17 C18 C13 -68(2)
H171 C17 C18 H181 55(3)
H171 C17 C18 H182 173(3)
H172 C17 C18 C13 -178.5(16)
H172 C17 C18 H181 -55(2)
H172 C17 C18 H182 63(3)
